data_2007769
loop_
_publ_author_name
'Chohan, Zahid H.'
'Wardell, James L.'
'Low, John N.'
'Meehan, Paul R.'
'Ferguson, George'

_publ_section_title
;
 Tetraethylammonium
 Bromo(1,3-dithiol-2-one-4,5-dithiolato)diethylstannate(1--)
;
_journal_issue 10
_journal_name_full 'Acta Crystallographica Section C'
_journal_page_first 1401
_journal_page_last 1403
_journal_paper_doi 10.1107/S0108270198006027
_journal_volume 54
_journal_year 1998
_chemical_formula_iupac '(C8 H20 N) [Sn Br (C2 H5)2 (C3 O S4)]'
_chemical_formula_moiety '(C8 H20 N), (C7 H10 Br O S4 Sn)'
_chemical_formula_sum 'C15 H30 Br N O S4 Sn'
_chemical_formula_weight 567.24
_chemical_name_systematic
;
Tetraethylammonium
[bromo(1,3-dithiole-2-one-4,5-dithiolato) diethylstannate(1-)]
;
_space_group_IT_number 62
_symmetry_cell_setting orthorhombic
_symmetry_space_group_name_Hall '-P 2ac 2n'
_symmetry_space_group_name_H-M 'P n m a'
_cell_angle_alpha 90.00
_cell_angle_beta 90.00
_cell_angle_gamma 90.00
_cell_formula_units_Z 4
_cell_length_a 11.0167(10)
_cell_length_b 13.6197(8)
_cell_length_c 15.4733(11)
_cell_measurement_reflns_used 25
_cell_measurement_temperature 294.0(10)
_cell_measurement_theta_max 15.27
_cell_measurement_theta_min 10.04
_cell_volume 2321.7(3)
_computing_cell_refinement 'SET4 and CELDIM in CAD-4-PC'
_computing_data_collection 'CAD-4-PC (Enraf-Nonius, 1992)'
_computing_data_reduction 'DATRD2 in NRCVAX96 (Gabe et al., 1989)'
_computing_molecular_graphics 'NRCVAX96, ORTEPII (Johnson, 1976) and PLATON (Spek, 1998)'
_computing_publication_material 'NRCVAX96, SHELXL97 and WordPerfect macro PRPCIF97 (Ferguson, 1997)'
_computing_structure_refinement 'NRCVAX96 and SHELXL97 (Sheldrick, 1997)'
_computing_structure_solution 'NRCVAX96 via Patterson heavy-atom method'
_diffrn_ambient_temperature 294.0(10)
_diffrn_measured_fraction_theta_full 0.99
_diffrn_measured_fraction_theta_max 0.99
_diffrn_measurement_device 'Enraf-Nonius CAD-4'
_diffrn_measurement_method \q/2\q
_diffrn_radiation_monochromator graphite
_diffrn_radiation_source 'X-ray tube'
_diffrn_radiation_type MoK\a
_diffrn_radiation_wavelength 0.7107
_diffrn_reflns_av_R_equivalents 0.038
_diffrn_reflns_av_sigmaI/netI 0.0475
_diffrn_reflns_limit_h_max 14
_diffrn_reflns_limit_h_min 0
_diffrn_reflns_limit_k_max 17
_diffrn_reflns_limit_k_min -17
_diffrn_reflns_limit_l_max 20
_diffrn_reflns_limit_l_min 0
_diffrn_reflns_number 5777
_diffrn_reflns_theta_full 27.90
_diffrn_reflns_theta_max 27.90
_diffrn_reflns_theta_min 2.26
_diffrn_standards_decay_% 'intensity variation: 0.7%'
_diffrn_standards_interval_time 120
_diffrn_standards_number 3
_exptl_absorpt_coefficient_mu 3.184
_exptl_absorpt_correction_T_max 0.529
_exptl_absorpt_correction_T_min 0.320
_exptl_absorpt_correction_type 'empirical via \y scans at 4\% steps'
_exptl_absorpt_process_details '(North et al., 1968)'
_exptl_crystal_colour colourless
_exptl_crystal_density_diffrn 1.623
_exptl_crystal_density_method 'not measured'
_exptl_crystal_description block
_exptl_crystal_F_000 1136
_exptl_crystal_size_max 0.40
_exptl_crystal_size_mid 0.40
_exptl_crystal_size_min 0.20
_refine_diff_density_max 0.677
_refine_diff_density_min -0.480
_refine_ls_extinction_coef 0.0032(5)
_refine_ls_extinction_method SHELXL97
_refine_ls_goodness_of_fit_ref 1.021
_refine_ls_hydrogen_treatment 'H atoms constrained'
_refine_ls_matrix_type full
_refine_ls_number_parameters 123
_refine_ls_number_reflns 2771
_refine_ls_number_restraints 23
_refine_ls_restrained_S_all 1.048
_refine_ls_R_factor_all 0.110
_refine_ls_R_factor_gt 0.048
_refine_ls_shift/su_max 0.001
_refine_ls_shift/su_mean 0.000
_refine_ls_structure_factor_coef Fsqd
_refine_ls_weighting_details 'w = 1/[\s^2^(Fo^2^)+(0.0931P)^2^] where P = (Fo^2^+2Fc^2^)/3'
_refine_ls_weighting_scheme calc
_refine_ls_wR_factor_ref 0.153
_reflns_number_gt 1606
_reflns_number_total 2771
_reflns_threshold_expression I>2\s(I)
_cod_data_source_file sk1200.cif
_cod_data_source_block sk1200
_cod_depositor_comments
;
The following automatic conversions were performed:

'_refine_ls_weighting_scheme' value 'calc w =
1/[\s^2^(Fo^2^)+(0.0931P)^2^] where P = (Fo^2^+2Fc^2^)/3' was changed
to 'calc'. New tag '_refine_ls_weighting_details' was created. The
value of the new tag was set to 'w = 1/[\s^2^(Fo^2^)+(0.0931P)^2^]
where P = (Fo^2^+2Fc^2^)/3'.

Automatic conversion script
Id: cif_fix_values 3143 2015-03-26 13:38:13Z robertas 
;
_cod_database_code 2007769

loop_
_symmetry_equiv_pos_as_xyz
'x, y, z'
'-x+1/2, y+1/2, z+1/2'
'x, -y+1/2, z'
'-x+1/2, -y, z+1/2'
'-x, -y, -z'
'x-1/2, -y-1/2, -z-1/2'
'-x, y-1/2, -z'
'x-1/2, y, -z-1/2'

loop_
_atom_site_label
_atom_site_fract_x
_atom_site_fract_y
_atom_site_fract_z
_atom_site_U_iso_or_equiv
_atom_site_adp_type
_atom_site_calc_flag
_atom_site_refinement_flags
_atom_site_occupancy
_atom_site_disorder_assembly
_atom_site_disorder_group
_atom_site_type_symbol
Br1 0.24897(16) 0.2500 0.72431(14) 0.1751(9) Uani d S 1 . . Br
Sn1 0.02077(5) 0.2500 0.63382(3) 0.0563(3) Uani d S 1 . . Sn
S1 0.16176(18) 0.2500 0.51072(15) 0.0700(6) Uani d S 1 . . S
S2 -0.15191(18) 0.2500 0.52294(15) 0.0721(6) Uani d S 1 . . S
S3 0.1217(3) 0.2500 0.32209(15) 0.0814(7) Uani d S 1 . . S
S4 -0.1405(3) 0.2500 0.33163(15) 0.0799(7) Uani d S 1 . . S
C1 -0.0046(8) 0.3934(6) 0.6823(6) 0.115(3) Uani d . 1 . . C
C2 0.0171(12) 0.4734(8) 0.6180(10) 0.238(10) Uani d . 1 . . C
C3 0.0564(6) 0.2500 0.4247(5) 0.0500(17) Uani d S 1 . . C
C4 -0.0604(6) 0.2500 0.4293(5) 0.0473(16) Uani d S 1 . . C
C5 -0.0123(10) 0.2500 0.2628(6) 0.079(3) Uani d S 1 . . C
O1 -0.0197(9) 0.2500 0.1859(4) 0.118(3) Uani d S 1 . . O
N1 0.0000 0.0000 0.0000 0.0567(16) Uani d SD 1 A -1 N
C11 -0.0779(11) -0.0558(8) 0.0621(8) 0.116(3) Uiso d PD 0.50 A -1 C
C12 -0.171(2) 0.0070(16) 0.1055(18) 0.091(4) Uiso d PD 0.317(9) A -1 C
C13 0.0685(12) 0.0777(8) 0.0471(8) 0.116(3) Uiso d PD 0.50 A -1 C
C14 0.143(2) 0.0385(14) 0.1206(13) 0.129(5) Uiso d PD 0.50 A -1 C
C21 0.0820(11) -0.0683(8) -0.0426(8) 0.116(3) Uiso d PD 0.50 A -1 C
C22 0.1603(15) -0.0298(12) -0.1134(11) 0.091(4) Uiso d PD 0.50 A -1 C
C23 -0.0786(11) 0.0540(8) -0.0630(8) 0.116(3) Uiso d PD 0.50 A -1 C
C24 -0.163(3) -0.0141(18) -0.110(2) 0.129(5) Uiso d PD 0.317(9) A -1 C
C15 -0.039(3) -0.1633(10) 0.060(2) 0.097(11) Uiso d PD 0.183(9) C -2 C
C25 -0.035(3) 0.1614(10) -0.063(2) 0.097(11) Uiso d PD 0.183(9) C -2 C
H1A -0.0871 0.3990 0.7037 0.138 Uiso calc R 1 . . H
H1B 0.0496 0.4030 0.7310 0.138 Uiso calc R 1 . . H
H2A 0.0027 0.5359 0.6447 0.358 Uiso calc R 1 . . H
H2B -0.0369 0.4653 0.5699 0.358 Uiso calc R 1 . . H
H2C 0.0996 0.4703 0.5981 0.358 Uiso calc R 1 . . H
H11A -0.0266 -0.0854 0.1059 0.139 Uiso calc PR 0.317(9) B -1 H
H11B -0.1186 -0.1084 0.0313 0.139 Uiso calc PR 0.317(9) B -1 H
H12A -0.2173 -0.0321 0.1454 0.137 Uiso calc PR 0.317(9) B -1 H
H12B -0.2248 0.0342 0.0627 0.137 Uiso calc PR 0.317(9) B -1 H
H12C -0.1318 0.0593 0.1361 0.137 Uiso calc PR 0.317(9) B -1 H
H13A 0.0114 0.1257 0.0694 0.139 Uiso calc PR 0.50 A -1 H
H13B 0.1217 0.1111 0.0068 0.139 Uiso calc PR 0.50 A -1 H
H14A 0.1845 0.0917 0.1485 0.193 Uiso calc PR 0.50 A -1 H
H14B 0.2012 -0.0077 0.0988 0.193 Uiso calc PR 0.50 A -1 H
H14C 0.0907 0.0064 0.1614 0.193 Uiso calc PR 0.50 A -1 H
H21A 0.0336 -0.1215 -0.0661 0.139 Uiso calc PR 0.50 A -1 H
H21B 0.1345 -0.0964 0.0011 0.139 Uiso calc PR 0.50 A -1 H
H22A 0.2085 -0.0822 -0.1366 0.137 Uiso calc PR 0.50 A -1 H
H22B 0.2127 0.0205 -0.0910 0.137 Uiso calc PR 0.50 A -1 H
H22C 0.1103 -0.0027 -0.1582 0.137 Uiso calc PR 0.50 A -1 H
H23A -0.0276 0.0876 -0.1047 0.139 Uiso calc PR 0.317(9) B -1 H
H23B -0.1255 0.1032 -0.0324 0.139 Uiso calc PR 0.317(9) B -1 H
H24A -0.2121 0.0229 -0.1494 0.193 Uiso calc PR 0.317(9) B -1 H
H24B -0.2147 -0.0465 -0.0685 0.193 Uiso calc PR 0.317(9) B -1 H
H24C -0.1169 -0.0621 -0.1408 0.193 Uiso calc PR 0.317(9) B -1 H

loop_
_atom_site_aniso_label
_atom_site_aniso_U_11
_atom_site_aniso_U_22
_atom_site_aniso_U_33
_atom_site_aniso_U_12
_atom_site_aniso_U_13
_atom_site_aniso_U_23
Br1 0.1392(15) 0.228(2) 0.1581(16) 0.000 -0.0899(13) 0.000
Sn1 0.0718(4) 0.0534(3) 0.0439(3) 0.000 -0.0080(3) 0.000
S1 0.0436(11) 0.1014(16) 0.0649(14) 0.000 -0.0025(10) 0.000
S2 0.0451(11) 0.1135(18) 0.0578(12) 0.000 -0.0012(10) 0.000
S3 0.0983(18) 0.0902(16) 0.0558(14) 0.000 0.0247(13) 0.000
S4 0.0928(18) 0.0892(16) 0.0575(14) 0.000 -0.0295(13) 0.000
C1 0.142(8) 0.088(6) 0.116(7) -0.005(5) 0.016(5) -0.056(5)
C2 0.34(2) 0.057(5) 0.32(2) -0.015(7) 0.091(16) -0.014(9)
C3 0.044(4) 0.054(4) 0.052(4) 0.000 0.018(3) 0.000
C4 0.043(4) 0.053(4) 0.045(4) 0.000 -0.014(3) 0.000
C5 0.126(9) 0.055(4) 0.058(6) 0.000 -0.002(5) 0.000
O1 0.210(10) 0.107(6) 0.037(3) 0.000 -0.006(4) 0.000
N1 0.044(3) 0.051(3) 0.075(4) -0.002(2) 0.002(3) -0.003(3)

loop_
_atom_type_symbol
_atom_type_description
_atom_type_scat_dispersion_real
_atom_type_scat_dispersion_imag
_atom_type_scat_source
C C 0.0033 0.0016 'International Tables Vol C Tables 4.2.6.8 and 6.1.1.4'
H H 0.0000 0.0000 'International Tables Vol C Tables 4.2.6.8 and 6.1.1.4'
Br Br -0.2901 2.4595 'International Tables Vol C Tables 4.2.6.8 and 6.1.1.4'
N N 0.0061 0.0033 'International Tables Vol C Tables 4.2.6.8 and 6.1.1.4'
O O 0.0106 0.0060 'International Tables Vol C Tables 4.2.6.8 and 6.1.1.4'
S S 0.1246 0.1234 'International Tables Vol C Tables 4.2.6.8 and 6.1.1.4'
Sn Sn -0.6537 1.4246 'International Tables Vol C Tables 4.2.6.8 and 6.1.1.4'

loop_
_geom_angle_atom_site_label_1
_geom_angle_atom_site_label_2
_geom_angle_atom_site_label_3
_geom_angle_site_symmetry_1
_geom_angle_site_symmetry_3
_geom_angle
_geom_angle_publ_flag
Br1 Sn1 S1 . . 79.92(7) yes
Br1 Sn1 S2 . . 167.07(7) yes
Br1 Sn1 C1 . . 86.7(2) yes
S1 Sn1 S2 . . 87.15(7) yes
S1 Sn1 C1 . . 111.1(2) yes
C1 Sn1 C1 . 3 135.4(5) yes
C1 Sn1 S1 3 . 111.1(2) no
S2 Sn1 C1 . . 98.0(3) no
C1 Sn1 S2 3 . 98.0(3) no
C1 Sn1 Br1 3 . 86.7(2) no
C3 S1 Sn1 . . 99.7(2) no
C4 S2 Sn1 . . 97.2(2) no
C5 S3 C3 . . 97.5(4) no
C4 S4 C5 . . 96.8(4) no
C2 C1 Sn1 . . 114.6(7) no
C4 C3 S3 . . 117.5(6) no
C4 C3 S1 . . 127.9(6) no
S3 C3 S1 . . 114.5(4) no
C3 C4 S4 . . 117.1(6) no
C3 C4 S2 . . 128.0(6) no
S4 C4 S2 . . 114.9(4) no
O1 C5 S3 . . 125.8(9) no
O1 C5 S4 . . 123.1(9) no
S3 C5 S4 . . 111.1(5) no
C21 N1 C13 . . 111.2(6) no
C21 N1 C11 . . 108.8(5) no
C13 N1 C11 . . 109.7(6) no
C21 N1 C23 . . 112.2(6) no
C13 N1 C23 . . 105.2(5) no
C11 N1 C23 . . 109.6(6) no
N1 C11 C12 . . 113.1(9) no
N1 C11 C15 . . 108.1(10) no
N1 C13 C14 . . 113.2(8) no
N1 C21 C22 . . 117.9(9) no
N1 C23 C24 . . 111.6(9) no
N1 C23 C25 . . 106.6(10) no

loop_
_geom_bond_atom_site_label_1
_geom_bond_atom_site_label_2
_geom_bond_site_symmetry_2
_geom_bond_distance
_geom_bond_publ_flag
Br1 Sn1 . 2.8776(16) yes
Sn1 S1 . 2.458(2) yes
Sn1 S2 . 2.562(2) yes
Sn1 C1 . 2.111(7) yes
Sn1 C1 3 2.111(7) no
S1 C3 . 1.765(8) yes
S2 C4 . 1.765(8) yes
S3 C3 . 1.744(7) yes
S3 C5 . 1.739(10) yes
S4 C4 . 1.750(7) yes
S4 C5 . 1.770(10) yes
C1 C2 . 1.496(15) no
C3 C4 . 1.289(10) no
C5 O1 . 1.192(11) no
N1 C21 . 1.454(8) no
N1 C13 . 1.490(8) no
N1 C11 . 1.496(8) no
N1 C23 . 1.496(8) no
C11 C12 . 1.497(10) no
C11 C15 . 1.527(10) no
C13 C14 . 1.500(9) no
C21 C22 . 1.490(9) no
C23 C24 . 1.501(10) no
C23 C25 . 1.538(10) no

loop_
_geom_torsion_atom_site_label_1
_geom_torsion_atom_site_label_2
_geom_torsion_atom_site_label_3
_geom_torsion_atom_site_label_4
_geom_torsion_site_symmetry_1
_geom_torsion
_geom_torsion_publ_flag
C1 Sn1 S1 C3 . -97.5(3) no
C1 Sn1 S1 C3 3 97.5(3) no
C1 Sn1 S2 C4 . 110.9(3) no
C1 Sn1 S2 C4 3 -110.9(3) no
C1 Sn1 C1 C2 3 -174.8(6) no
S1 Sn1 C1 C2 . 25.3(9) no
S2 Sn1 C1 C2 . -64.7(8) no
Br1 Sn1 C1 C2 . 103.2(8) no
C21 N1 C11 C12 . -176.3(17) no
C13 N1 C11 C12 . 61.8(19) no
C23 N1 C11 C12 . -53.2(19) no
C21 N1 C13 C14 . -64.7(16) no
C11 N1 C13 C14 . 55.8(17) no
C23 N1 C13 C14 . 173.6(15) no
C13 N1 C21 C22 . -64.6(16) no
C11 N1 C21 C22 . 174.4(14) no
C23 N1 C21 C22 . 52.9(16) no
C21 N1 C23 C24 . 65(2) no
C13 N1 C23 C24 . -174(2) no
C11 N1 C23 C24 . -56(2) no
